data_2234684
loop_
_publ_author_name
'Li, Dong-Jiao'

_publ_section_title
;
 Tris(nitrato-\k^2^<i>O</i>,<i>O</i>')bis[4,4,5,5-tetramethyl-2-(pyridin-2-yl-\k<i>N</i>)imidazoline-1-oxyl
 3-oxide-\k<i>O</i>]holmium(III)
;
_journal_coeditor_code IS5078
_journal_issue 5
_journal_name_full 'Acta Crystallographica Section E'
_journal_page_first m550
_journal_paper_doi 10.1107/S1600536812012445
_journal_volume 68
_journal_year 2012
_chemical_formula_iupac '[Ho (N O3)3 (C12 H16 N3 O2)2]'
_chemical_formula_moiety 'C24 H32 Ho N9 O13'
_chemical_formula_sum 'C24 H32 Ho N9 O13'
_chemical_formula_weight 819.52
_chemical_name_systematic
;
Tris(nitrato-\k^2^<i>O</i>,<i>O</i>')bis[4,4,5,5-tetramethyl-2-(pyridin-
2-yl-\k<i>N</i>)imidazoline-1-oxyl 3-oxide-\k<i>O</i>]holmium(III)
;
_space_group_IT_number 14
_symmetry_cell_setting monoclinic
_symmetry_space_group_name_Hall '-P 2yn'
_symmetry_space_group_name_H-M 'P 1 21/n 1'
_atom_sites_solution_hydrogens geom
_atom_sites_solution_primary direct
_atom_sites_solution_secondary difmap
_audit_creation_method SHELXL-97
_cell_angle_alpha 90.00
_cell_angle_beta 98.391(2)
_cell_angle_gamma 90.00
_cell_formula_units_Z 4
_cell_length_a 12.2627(10)
_cell_length_b 11.1044(8)
_cell_length_c 23.2861(17)
_cell_measurement_reflns_used 2811
_cell_measurement_temperature 293(2)
_cell_measurement_theta_max 28.7933
_cell_measurement_theta_min 2.5105
_cell_volume 3136.9(4)
_computing_cell_refinement 'SAINT (Bruker, 2004)'
_computing_data_collection 'APEX2 (Bruker, 2004)'
_computing_data_reduction 'SAINT (Bruker, 2004)'
_computing_molecular_graphics 'SHELXTL (Sheldrick, 2008)'
_computing_publication_material 'SHELXTL (Sheldrick, 2008)'
_computing_structure_refinement 'SHELXL97 (Sheldrick, 2008)'
_computing_structure_solution 'SHELXS97 (Sheldrick, 2008)'
_diffrn_ambient_temperature 293(2)
_diffrn_measured_fraction_theta_full 0.998
_diffrn_measured_fraction_theta_max 0.998
_diffrn_measurement_device_type 'Bruker APEXII CCD'
_diffrn_measurement_method '\f and \w scans'
_diffrn_radiation_monochromator graphite
_diffrn_radiation_source 'fine-focus sealed tube'
_diffrn_radiation_type MoK\a
_diffrn_radiation_wavelength 0.71075
_diffrn_reflns_av_R_equivalents 0.0465
_diffrn_reflns_av_sigmaI/netI 0.0472
_diffrn_reflns_limit_h_max 14
_diffrn_reflns_limit_h_min -14
_diffrn_reflns_limit_k_max 13
_diffrn_reflns_limit_k_min -10
_diffrn_reflns_limit_l_max 27
_diffrn_reflns_limit_l_min -27
_diffrn_reflns_number 17689
_diffrn_reflns_theta_full 25.02
_diffrn_reflns_theta_max 25.02
_diffrn_reflns_theta_min 3.19
_diffrn_standards_interval_count 150
_diffrn_standards_interval_time 0
_diffrn_standards_number 0
_exptl_absorpt_coefficient_mu 2.601
_exptl_absorpt_correction_T_max 0.7455
_exptl_absorpt_correction_T_min 0.5985
_exptl_absorpt_correction_type multi-scan
_exptl_absorpt_process_details '(SADABS; Sheldrick, 2004)'
_exptl_crystal_colour 'dark brown'
_exptl_crystal_density_diffrn 1.735
_exptl_crystal_density_method 'not measured'
_exptl_crystal_description block
_exptl_crystal_F_000 1640
_exptl_crystal_size_max 0.22
_exptl_crystal_size_mid 0.16
_exptl_crystal_size_min 0.12
_refine_diff_density_max 0.507
_refine_diff_density_min -0.866
_refine_ls_extinction_method none
_refine_ls_goodness_of_fit_ref 1.253
_refine_ls_hydrogen_treatment constr
_refine_ls_matrix_type full
_refine_ls_number_parameters 432
_refine_ls_number_reflns 5530
_refine_ls_number_restraints 0
_refine_ls_restrained_S_all 1.253
_refine_ls_R_factor_all 0.0565
_refine_ls_R_factor_gt 0.0438
_refine_ls_shift/su_max 0.000
_refine_ls_shift/su_mean 0.000
_refine_ls_structure_factor_coef Fsqd
_refine_ls_weighting_details 'calc w=1/[\s^2^(Fo^2^)+(0.0167P)^2^+0.0000P] where P=(Fo^2^+2Fc^2^)/3'
_refine_ls_weighting_scheme calc
_refine_ls_wR_factor_gt 0.0586
_refine_ls_wR_factor_ref 0.0610
_reflns_number_gt 4895
_reflns_number_total 5530
_reflns_threshold_expression I>2\s(I)
_cod_data_source_file is5078.cif
_cod_data_source_block I
_cod_original_sg_symbol_H-M 'P 21/n'
_cod_database_code 2234684
_cod_database_fobs_code 2234684

loop_
_symmetry_equiv_pos_as_xyz
'x, y, z'
'-x+1/2, y+1/2, -z+1/2'
'-x, -y, -z'
'x-1/2, -y-1/2, z-1/2'

loop_
_atom_site_type_symbol
_atom_site_label
_atom_site_fract_x
_atom_site_fract_y
_atom_site_fract_z
_atom_site_U_iso_or_equiv
_atom_site_adp_type
_atom_site_calc_flag
_atom_site_refinement_flags
_atom_site_occupancy
_atom_site_symmetry_multiplicity
Ho Ho1 0.179214(16) 0.661468(16) 0.104145(7) 0.02420(7) Uani d . 1 1
O O1 0.3290(2) 0.5763(2) 0.16176(10) 0.0300(7) Uani d . 1 1
O O2 0.4048(3) 0.1762(3) 0.12909(15) 0.0620(10) Uani d . 1 1
O O3 -0.0085(2) 0.6824(2) 0.06574(10) 0.0292(7) Uani d . 1 1
O O4 -0.2481(3) 0.7880(3) 0.19251(11) 0.0419(8) Uani d . 1 1
O O5 0.2368(3) 0.7701(3) 0.19958(12) 0.0409(8) Uani d . 1 1
O O6 0.1138(3) 0.8544(2) 0.13632(12) 0.0399(8) Uani d . 1 1
O O7 0.1635(3) 0.9416(3) 0.21931(13) 0.0589(10) Uani d . 1 1
O O8 0.1982(3) 0.8043(3) 0.02635(12) 0.0448(9) Uani d . 1 1
O O9 0.3316(3) 0.7986(3) 0.09759(13) 0.0473(9) Uani d . 1 1
O O10 0.3446(4) 0.9135(4) 0.02325(19) 0.1036(16) Uani d . 1 1
O O11 0.1190(2) 0.5707(3) 0.00788(11) 0.0368(8) Uani d . 1 1
O O12 0.2943(2) 0.5667(3) 0.03594(11) 0.0367(8) Uani d . 1 1
O O13 0.2278(3) 0.5218(3) -0.05394(11) 0.0496(9) Uani d . 1 1
N N1 0.3807(3) 0.4780(3) 0.15077(12) 0.0260(8) Uani d . 1 1
N N2 0.4172(3) 0.2890(3) 0.13669(14) 0.0356(9) Uani d . 1 1
N N3 0.1487(3) 0.4267(3) 0.11502(12) 0.0260(8) Uani d . 1 1
N N4 -0.0860(3) 0.7361(3) 0.08828(12) 0.0222(8) Uani d . 1 1
N N5 -0.2006(3) 0.7847(3) 0.14709(13) 0.0297(9) Uani d . 1 1
N N6 0.0492(3) 0.6136(3) 0.18514(12) 0.0274(8) Uani d . 1 1
N N7 0.1718(3) 0.8572(3) 0.18637(15) 0.0381(10) Uani d . 1 1
N N8 0.2937(4) 0.8419(4) 0.04853(19) 0.0535(11) Uani d . 1 1
N N9 0.2134(3) 0.5520(3) -0.00485(14) 0.0309(9) Uani d . 1 1
C C1 0.5041(4) 0.4773(4) 0.15474(16) 0.0336(11) Uani d . 1 1
C C2 0.5205(4) 0.3531(4) 0.12639(18) 0.0392(12) Uani d . 1 1
C C3 0.3361(4) 0.3693(4) 0.14364(16) 0.0272(10) Uani d . 1 1
C C4 0.2199(4) 0.3408(4) 0.13886(15) 0.0269(10) Uani d . 1 1
C C5 0.1855(4) 0.2282(4) 0.15475(17) 0.0375(12) Uani d . 1 1
H H5 0.2361 0.1725 0.1726 0.045 Uiso calc R 1 1
C C6 0.0752(5) 0.2005(4) 0.1436(2) 0.0530(14) Uani d . 1 1
H H6 0.0501 0.1258 0.1542 0.064 Uiso calc R 1 1
C C7 0.0022(4) 0.2843(4) 0.11667(19) 0.0470(13) Uani d . 1 1
H H7 -0.0724 0.2665 0.1075 0.056 Uiso calc R 1 1
C C8 0.0427(4) 0.3952(4) 0.10373(17) 0.0349(11) Uani d . 1 1
H H8 -0.0071 0.4518 0.0860 0.042 Uiso calc R 1 1
C C9 0.5416(4) 0.5855(4) 0.12275(19) 0.0467(13) Uani d . 1 1
H H9A 0.5027 0.5872 0.0839 0.070 Uiso calc R 1 1
H H9B 0.6193 0.5798 0.1216 0.070 Uiso calc R 1 1
H H9C 0.5263 0.6580 0.1426 0.070 Uiso calc R 1 1
C C10 0.5497(4) 0.4825(4) 0.21934(17) 0.0529(14) Uani d . 1 1
H H10A 0.5257 0.5556 0.2357 0.079 Uiso calc R 1 1
H H10B 0.6288 0.4807 0.2242 0.079 Uiso calc R 1 1
H H10C 0.5232 0.4146 0.2387 0.079 Uiso calc R 1 1
C C11 0.5140(4) 0.3573(4) 0.05990(18) 0.0517(14) Uani d . 1 1
H H11A 0.5135 0.2767 0.0449 0.077 Uiso calc R 1 1
H H11B 0.5768 0.3998 0.0499 0.077 Uiso calc R 1 1
H H11C 0.4477 0.3980 0.0434 0.077 Uiso calc R 1 1
C C12 0.6227(4) 0.2824(5) 0.1523(2) 0.0628(16) Uani d . 1 1
H H12A 0.6217 0.2704 0.1930 0.094 Uiso calc R 1 1
H H12B 0.6877 0.3266 0.1468 0.094 Uiso calc R 1 1
H H12C 0.6231 0.2056 0.1333 0.094 Uiso calc R 1 1
C C13 -0.1611(3) 0.8248(4) 0.05230(15) 0.0266(10) Uani d . 1 1
C C14 -0.2272(4) 0.8757(3) 0.09915(16) 0.0279(10) Uani d . 1 1
C C15 -0.1146(3) 0.7139(3) 0.13957(15) 0.0239(10) Uani d . 1 1
C C16 -0.0604(4) 0.6276(3) 0.18221(16) 0.0256(10) Uani d . 1 1
C C17 -0.1219(4) 0.5649(4) 0.21723(17) 0.0391(12) Uani d . 1 1
H H17 -0.1977 0.5764 0.2139 0.047 Uiso calc R 1 1
C C18 -0.0689(4) 0.4842(4) 0.25749(18) 0.0503(14) Uani d . 1 1
H H18 -0.1091 0.4376 0.2801 0.060 Uiso calc R 1 1
C C19 0.0436(4) 0.4743(4) 0.26343(17) 0.0444(13) Uani d . 1 1
H H19 0.0815 0.4243 0.2915 0.053 Uiso calc R 1 1
C C20 0.0991(4) 0.5405(4) 0.22672(16) 0.0337(11) Uani d . 1 1
H H20 0.1755 0.5341 0.2311 0.040 Uiso calc R 1 1
C C21 -0.0891(4) 0.9138(4) 0.02590(19) 0.0496(14) Uani d . 1 1
H H21A -0.0373 0.9493 0.0561 0.074 Uiso calc R 1 1
H H21B -0.1343 0.9758 0.0060 0.074 Uiso calc R 1 1
H H21C -0.0499 0.8728 -0.0011 0.074 Uiso calc R 1 1
C C22 -0.2297(4) 0.7515(4) 0.00520(17) 0.0478(14) Uani d . 1 1
H H22A -0.1819 0.7113 -0.0178 0.072 Uiso calc R 1 1
H H22B -0.2787 0.8040 -0.0191 0.072 Uiso calc R 1 1
H H22C -0.2720 0.6928 0.0227 0.072 Uiso calc R 1 1
C C23 -0.1829(4) 0.9964(4) 0.12467(19) 0.0556(15) Uani d . 1 1
H H23A -0.2192 1.0168 0.1572 0.083 Uiso calc R 1 1
H H23B -0.1967 1.0580 0.0956 0.083 Uiso calc R 1 1
H H23C -0.1050 0.9899 0.1372 0.083 Uiso calc R 1 1
C C24 -0.3505(4) 0.8831(4) 0.08100(19) 0.0468(13) Uani d . 1 1
H H24A -0.3787 0.8048 0.0693 0.070 Uiso calc R 1 1
H H24B -0.3665 0.9382 0.0491 0.070 Uiso calc R 1 1
H H24C -0.3848 0.9112 0.1131 0.070 Uiso calc R 1 1

loop_
_atom_site_aniso_label
_atom_site_aniso_U_11
_atom_site_aniso_U_22
_atom_site_aniso_U_33
_atom_site_aniso_U_12
_atom_site_aniso_U_13
_atom_site_aniso_U_23
Ho1 0.02112(12) 0.02742(11) 0.02412(10) 0.00062(10) 0.00349(7) 0.00204(10)
O1 0.026(2) 0.0304(17) 0.0323(15) 0.0016(14) -0.0011(13) 0.0009(13)
O2 0.058(3) 0.035(2) 0.097(3) 0.0114(19) 0.022(2) 0.0032(19)
O3 0.0251(19) 0.0381(18) 0.0255(14) 0.0006(14) 0.0078(13) -0.0020(13)
O4 0.040(2) 0.059(2) 0.0308(16) 0.0138(17) 0.0180(15) 0.0043(15)
O5 0.036(2) 0.0411(19) 0.0423(18) 0.0046(17) -0.0046(15) -0.0030(15)
O6 0.039(2) 0.0376(19) 0.0405(17) 0.0011(16) -0.0021(15) -0.0058(15)
O7 0.055(3) 0.057(2) 0.064(2) -0.0006(19) 0.0049(18) -0.0334(19)
O8 0.040(3) 0.046(2) 0.0486(19) 0.0036(17) 0.0078(17) 0.0151(16)
O9 0.043(2) 0.046(2) 0.0515(19) -0.0085(16) 0.0003(17) 0.0174(16)
O10 0.086(4) 0.104(3) 0.123(3) -0.028(3) 0.024(3) 0.071(3)
O11 0.023(2) 0.058(2) 0.0302(15) 0.0053(16) 0.0062(14) -0.0034(14)
O12 0.023(2) 0.053(2) 0.0328(16) 0.0063(15) 0.0007(14) 0.0013(14)
O13 0.048(2) 0.073(2) 0.0312(16) 0.0028(19) 0.0177(15) -0.0082(17)
N1 0.021(2) 0.031(2) 0.0260(17) 0.0010(18) 0.0028(15) 0.0086(16)
N2 0.028(3) 0.033(2) 0.047(2) 0.0052(19) 0.0068(18) 0.0088(18)
N3 0.021(2) 0.031(2) 0.0264(18) -0.0020(17) 0.0049(15) -0.0031(15)
N4 0.020(2) 0.0232(19) 0.0239(17) -0.0016(16) 0.0050(15) -0.0010(15)
N5 0.028(2) 0.037(2) 0.0248(18) 0.0052(18) 0.0062(16) 0.0020(16)
N6 0.026(2) 0.034(2) 0.0224(17) 0.0016(17) 0.0043(16) 0.0022(15)
N7 0.030(3) 0.043(3) 0.042(2) -0.009(2) 0.0046(19) -0.012(2)
N8 0.047(3) 0.047(3) 0.070(3) 0.000(3) 0.020(3) 0.019(3)
N9 0.025(3) 0.040(2) 0.029(2) -0.0007(18) 0.0073(18) 0.0022(17)
C1 0.016(3) 0.047(3) 0.037(2) 0.001(2) 0.0040(19) 0.008(2)
C2 0.023(3) 0.047(3) 0.048(3) 0.005(2) 0.005(2) 0.009(2)
C3 0.023(3) 0.031(3) 0.027(2) 0.002(2) 0.0033(19) 0.0065(18)
C4 0.027(3) 0.031(2) 0.0221(19) 0.001(2) 0.0027(18) 0.003(2)
C5 0.031(3) 0.037(3) 0.044(3) -0.002(2) 0.001(2) 0.013(2)
C6 0.050(4) 0.042(3) 0.066(3) -0.016(3) 0.006(3) 0.012(3)
C7 0.032(3) 0.050(3) 0.059(3) -0.016(3) 0.003(3) 0.001(3)
C8 0.028(3) 0.039(3) 0.036(2) -0.001(2) 0.000(2) -0.003(2)
C9 0.031(3) 0.050(3) 0.061(3) -0.011(3) 0.010(2) 0.010(3)
C10 0.027(3) 0.088(4) 0.041(3) -0.003(3) -0.003(2) 0.002(3)
C11 0.041(4) 0.066(4) 0.052(3) -0.001(3) 0.020(2) -0.001(3)
C12 0.030(4) 0.066(4) 0.090(4) 0.016(3) 0.003(3) 0.014(3)
C13 0.022(3) 0.032(2) 0.027(2) 0.008(2) 0.0055(18) 0.0047(19)
C14 0.028(3) 0.024(2) 0.033(2) 0.0052(19) 0.007(2) 0.0033(18)
C15 0.018(3) 0.029(2) 0.025(2) 0.000(2) 0.0060(18) 0.0012(18)
C16 0.024(3) 0.027(2) 0.027(2) 0.0002(19) 0.0057(19) -0.0006(18)
C17 0.020(3) 0.052(3) 0.048(3) 0.004(2) 0.016(2) 0.015(2)
C18 0.050(4) 0.056(3) 0.048(3) -0.004(3) 0.019(3) 0.026(3)
C19 0.049(4) 0.050(3) 0.035(2) 0.014(3) 0.009(2) 0.014(2)
C20 0.027(3) 0.046(3) 0.028(2) 0.007(2) 0.004(2) 0.003(2)
C21 0.046(4) 0.046(3) 0.062(3) 0.011(3) 0.029(3) 0.024(3)
C22 0.046(4) 0.060(3) 0.033(3) 0.019(3) -0.008(2) -0.009(2)
C23 0.072(5) 0.034(3) 0.063(3) -0.006(3) 0.018(3) -0.012(3)
C24 0.029(3) 0.066(3) 0.047(3) 0.014(3) 0.012(2) 0.016(3)

loop_
_atom_type_symbol
_atom_type_description
_atom_type_scat_dispersion_real
_atom_type_scat_dispersion_imag
_atom_type_scat_source
C C 0.0033 0.0016 'International Tables Vol C Tables 4.2.6.8 and 6.1.1.4'
H H 0.0000 0.0000 'International Tables Vol C Tables 4.2.6.8 and 6.1.1.4'
N N 0.0061 0.0033 'International Tables Vol C Tables 4.2.6.8 and 6.1.1.4'
O O 0.0106 0.0060 'International Tables Vol C Tables 4.2.6.8 and 6.1.1.4'
Ho Ho -0.2175 4.6783 'International Tables Vol C Tables 4.2.6.8 and 6.1.1.4'

loop_
_geom_angle_atom_site_label_1
_geom_angle_atom_site_label_2
_geom_angle_atom_site_label_3
_geom_angle_site_symmetry_1
_geom_angle
O1 Ho1 O3 . 155.46(9)
O1 Ho1 O9 . 74.95(10)
O3 Ho1 O9 . 129.14(10)
O1 Ho1 O6 . 116.69(9)
O3 Ho1 O6 . 71.56(9)
O9 Ho1 O6 . 76.09(10)
O1 Ho1 O8 . 122.81(11)
O3 Ho1 O8 . 81.26(10)
O9 Ho1 O8 . 52.42(10)
O6 Ho1 O8 . 74.28(10)
O1 Ho1 O11 . 117.79(9)
O3 Ho1 O11 . 63.23(9)
O9 Ho1 O11 . 109.23(10)
O6 Ho1 O11 . 124.62(9)
O8 Ho1 O11 . 68.94(10)
O1 Ho1 O12 . 73.90(9)
O3 Ho1 O12 . 114.22(9)
O9 Ho1 O12 . 73.41(10)
O6 Ho1 O12 . 143.44(10)
O8 Ho1 O12 . 71.31(10)
O11 Ho1 O12 . 51.30(9)
O1 Ho1 O5 . 65.83(10)
O3 Ho1 O5 . 114.66(10)
O9 Ho1 O5 . 68.85(10)
O6 Ho1 O5 . 51.40(9)
O8 Ho1 O5 . 107.23(10)
O12 Ho1 O5 . 130.15(10)
O1 Ho1 N3 . 69.74(10)
O3 Ho1 N3 . 89.40(10)
O9 Ho1 N3 . 137.92(11)
O6 Ho1 N3 . 140.87(10)
O8 Ho1 N3 . 137.65(10)
O11 Ho1 N3 . 69.98(9)
O12 Ho1 N3 . 75.40(10)
O5 Ho1 N3 . 114.15(9)
O1 Ho1 N6 . 90.83(10)
O3 Ho1 N6 . 68.89(9)
O9 Ho1 N6 . 134.89(10)
O6 Ho1 N6 . 72.78(10)
O8 Ho1 N6 . 140.96(11)
O11 Ho1 N6 . 115.18(10)
O12 Ho1 N6 . 143.77(10)
O5 Ho1 N6 . 66.29(10)
N3 Ho1 N6 . 68.47(10)
N1 O1 Ho1 . 126.5(2)
N4 O3 Ho1 . 128.7(2)
N7 O5 Ho1 . 93.8(2)
N7 O6 Ho1 . 97.9(2)
N8 O8 Ho1 . 95.3(2)
N8 O9 Ho1 . 96.4(3)
N9 O11 Ho1 . 96.8(2)
N9 O12 Ho1 . 94.4(2)
O1 N1 C3 . 125.7(4)
O1 N1 C1 . 120.3(3)
C3 N1 C1 . 113.3(4)
O2 N2 C3 1 125.9(4)
O2 N2 C3 . 125.9(4)
O2 N2 C2 1 122.1(4)
O2 N2 C2 . 122.1(4)
C3 N2 C2 . 110.9(3)
C8 N3 C4 . 116.6(4)
C8 N3 Ho1 . 112.7(3)
C4 N3 Ho1 . 129.7(3)
O3 N4 C15 . 126.1(3)
O3 N4 C13 . 119.8(3)
C15 N4 C13 . 113.8(3)
O4 N5 C15 1 125.7(3)
O4 N5 C15 . 125.7(3)
O4 N5 C14 1 121.2(3)
O4 N5 C14 . 121.2(3)
C15 N5 C14 . 112.6(3)
C20 N6 C16 . 117.0(3)
C20 N6 Ho1 . 111.7(3)
C16 N6 Ho1 . 129.1(2)
O7 N7 O5 . 122.8(4)
O7 N7 O6 . 120.3(4)
O5 N7 O6 . 116.9(3)
O10 N8 O9 . 122.7(5)
O10 N8 O8 . 121.5(5)
O9 N8 O8 . 115.8(4)
O13 N9 O11 . 121.9(3)
O13 N9 O12 . 121.6(4)
O11 N9 O12 . 116.5(3)
N1 C1 C9 . 109.8(3)
N1 C1 C10 . 106.3(3)
C9 C1 C10 . 111.0(4)
N1 C1 C2 . 99.8(3)
C9 C1 C2 . 115.2(4)
C10 C1 C2 . 113.6(4)
N2 C2 C12 . 110.9(4)
N2 C2 C11 . 104.7(3)
C12 C2 C11 . 109.4(4)
N2 C2 C1 . 100.8(3)
C12 C2 C1 . 116.0(4)
C11 C2 C1 . 114.2(3)
N1 C3 N2 . 108.4(4)
N1 C3 C4 . 126.3(4)
N2 C3 C4 . 125.1(4)
N3 C4 C5 . 122.7(4)
N3 C4 C3 . 116.5(4)
C5 C4 C3 . 120.7(4)
C6 C5 C4 . 118.7(4)
C6 C5 H5 . 120.6
C4 C5 H5 . 120.6
C5 C6 C7 . 119.4(5)
C5 C6 H6 . 120.3
C7 C6 H6 . 120.3
C8 C7 C6 . 118.2(5)
C8 C7 H7 . 120.9
C6 C7 H7 . 120.9
N3 C8 C7 . 124.3(4)
N3 C8 H8 . 117.9
C7 C8 H8 . 117.9
C1 C9 H9A . 109.5
C1 C9 H9B . 109.5
H9A C9 H9B . 109.5
C1 C9 H9C . 109.5
H9A C9 H9C . 109.5
H9B C9 H9C . 109.5
C1 C10 H10A . 109.5
C1 C10 H10B . 109.5
H10A C10 H10B . 109.5
C1 C10 H10C . 109.5
H10A C10 H10C . 109.5
H10B C10 H10C . 109.5
C2 C11 H11A . 109.5
C2 C11 H11B . 109.5
H11A C11 H11B . 109.5
C2 C11 H11C . 109.5
H11A C11 H11C . 109.5
H11B C11 H11C . 109.5
C2 C12 H12A . 109.5
C2 C12 H12B . 109.5
H12A C12 H12B . 109.5
C2 C12 H12C . 109.5
H12A C12 H12C . 109.5
H12B C12 H12C . 109.5
N4 C13 C21 . 107.8(3)
N4 C13 C22 . 106.2(3)
C21 C13 C22 . 110.6(3)
N4 C13 C14 . 100.7(3)
C21 C13 C14 . 116.2(3)
C22 C13 C14 . 114.3(4)
N5 C14 C24 . 110.1(3)
N5 C14 C23 . 105.9(3)
C24 C14 C23 . 110.2(4)
N5 C14 C13 . 101.3(3)
C24 C14 C13 . 115.2(3)
C23 C14 C13 . 113.4(4)
N4 C15 N5 . 109.0(3)
N4 C15 C16 . 125.6(4)
N5 C15 C16 . 125.4(3)
N6 C16 C17 . 122.8(4)
N6 C16 C15 . 117.4(3)
C17 C16 C15 . 119.8(4)
C16 C17 C18 . 118.9(4)
C16 C17 H17 . 120.6
C18 C17 H17 . 120.6
C19 C18 C17 . 119.0(4)
C19 C18 H18 . 120.5
C17 C18 H18 . 120.5
C18 C19 C20 . 118.4(4)
C18 C19 H19 . 120.8
C20 C19 H19 . 120.8
N6 C20 C19 . 123.7(4)
N6 C20 H20 . 118.2
C19 C20 H20 . 118.2
C13 C21 H21A . 109.5
C13 C21 H21B . 109.5
H21A C21 H21B . 109.5
C13 C21 H21C . 109.5
H21A C21 H21C . 109.5
H21B C21 H21C . 109.5
C13 C22 H22A . 109.5
C13 C22 H22B . 109.5
H22A C22 H22B . 109.5
C13 C22 H22C . 109.5
H22A C22 H22C . 109.5
H22B C22 H22C . 109.5
C14 C23 H23A . 109.5
C14 C23 H23B . 109.5
H23A C23 H23B . 109.5
C14 C23 H23C . 109.5
H23A C23 H23C . 109.5
H23B C23 H23C . 109.5
C14 C24 H24A . 109.5
C14 C24 H24B . 109.5
H24A C24 H24B . 109.5
C14 C24 H24C . 109.5
H24A C24 H24C . 109.5
H24B C24 H24C . 109.5

loop_
_geom_bond_atom_site_label_1
_geom_bond_atom_site_label_2
_geom_bond_site_symmetry_2
_geom_bond_distance
Ho1 O1 . 2.313(3)
Ho1 O3 . 2.356(3)
Ho1 O9 . 2.432(3)
Ho1 O6 . 2.443(3)
Ho1 O8 . 2.445(3)
Ho1 O11 . 2.471(3)
Ho1 O12 . 2.505(3)
Ho1 O5 . 2.537(3)
Ho1 N3 . 2.651(3)
Ho1 N6 . 2.694(3)
O1 N1 . 1.305(4)
O2 N2 . 1.271(4)
O3 N4 . 1.296(4)
O4 N5 . 1.280(4)
O5 N7 . 1.262(4)
O6 N7 . 1.274(4)
O7 N7 . 1.225(4)
O8 N8 . 1.280(5)
O9 N8 . 1.264(5)
O10 N8 . 1.214(5)
O11 N9 . 1.253(4)
O12 N9 . 1.280(4)
O13 N9 . 1.228(4)
N1 C3 . 1.325(5)
N1 C1 . 1.503(5)
N2 O2 1 1.271(4)
N2 C3 . 1.363(5)
N2 C2 . 1.502(6)
N3 C8 . 1.335(5)
N3 C4 . 1.356(5)
N4 C15 . 1.316(4)
N4 C13 . 1.515(5)
N5 O4 1 1.280(4)
N5 C15 . 1.347(5)
N5 C14 . 1.506(5)
N6 C20 . 1.341(5)
N6 C16 . 1.344(5)
C1 C9 . 1.520(6)
C1 C10 . 1.527(5)
C1 C2 . 1.555(6)
C2 C12 . 1.527(6)
C2 C11 . 1.539(6)
C3 C4 . 1.448(6)
C4 C5 . 1.388(5)
C5 C6 . 1.374(6)
C5 H5 . 0.9300
C6 C7 . 1.378(6)
C6 H6 . 0.9300
C7 C8 . 1.377(6)
C7 H7 . 0.9300
C8 H8 . 0.9300
C9 H9A . 0.9600
C9 H9B . 0.9600
C9 H9C . 0.9600
C10 H10A . 0.9600
C10 H10B . 0.9600
C10 H10C . 0.9600
C11 H11A . 0.9600
C11 H11B . 0.9600
C11 H11C . 0.9600
C12 H12A . 0.9600
C12 H12B . 0.9600
C12 H12C . 0.9600
C13 C21 . 1.515(6)
C13 C22 . 1.518(5)
C13 C14 . 1.557(5)
C14 C24 . 1.512(6)
C14 C23 . 1.533(5)
C15 C16 . 1.467(5)
C16 C17 . 1.378(5)
C17 C18 . 1.388(6)
C17 H17 . 0.9300
C18 C19 . 1.370(6)
C18 H18 . 0.9300
C19 C20 . 1.380(5)
C19 H19 . 0.9300
C20 H20 . 0.9300
C21 H21A . 0.9600
C21 H21B . 0.9600
C21 H21C . 0.9600
C22 H22A . 0.9600
C22 H22B . 0.9600
C22 H22C . 0.9600
C23 H23A . 0.9600
C23 H23B . 0.9600
C23 H23C . 0.9600
C24 H24A . 0.9600
C24 H24B . 0.9600
C24 H24C . 0.9600

loop_
_geom_hbond_atom_site_label_D
_geom_hbond_atom_site_label_H
_geom_hbond_atom_site_label_A
_geom_hbond_site_symmetry_A
_geom_hbond_distance_DH
_geom_hbond_distance_HA
_geom_hbond_distance_DA
_geom_hbond_angle_DHA
C8 H8 O11 3_565 0.93 2.42 3.053(5) 126
C11 H11B O13 3_665 0.96 2.54 3.460(6) 161
C18 H18 O4 2_445 0.93 2.56 3.450(6) 160
C20 H20 O7 2_545 0.93 2.37 3.193(5) 147
C22 H22C O13 3_565 0.96 2.53 3.239(6) 131
C24 H24B O10 3_575 0.96 2.40 3.324(6) 162

loop_
_geom_torsion_atom_site_label_1
_geom_torsion_atom_site_label_2
_geom_torsion_atom_site_label_3
_geom_torsion_atom_site_label_4
_geom_torsion_site_symmetry_1
_geom_torsion
O3 Ho1 O1 N1 . 79.9(4)
O9 Ho1 O1 N1 . -110.1(3)
O6 Ho1 O1 N1 . -175.7(3)
O8 Ho1 O1 N1 . -87.8(3)
O11 Ho1 O1 N1 . -6.0(3)
O12 Ho1 O1 N1 . -33.4(3)
O5 Ho1 O1 N1 . 176.7(3)
N3 Ho1 O1 N1 . 46.6(3)
N6 Ho1 O1 N1 . 113.3(3)
O1 Ho1 O3 N4 . 81.5(3)
O9 Ho1 O3 N4 . -86.0(3)
O6 Ho1 O3 N4 . -32.7(3)
O8 Ho1 O3 N4 . -109.0(3)
O11 Ho1 O3 N4 . -179.7(3)
O12 Ho1 O3 N4 . -173.9(2)
O5 Ho1 O3 N4 . -4.0(3)
N3 Ho1 O3 N4 . 112.5(3)
N6 Ho1 O3 N4 . 45.4(3)
O1 Ho1 O5 N7 . 171.9(3)
O3 Ho1 O5 N7 . -35.1(3)
O9 Ho1 O5 N7 . 89.5(2)
O6 Ho1 O5 N7 . 0.7(2)
O8 Ho1 O5 N7 . 53.1(3)
O12 Ho1 O5 N7 . 132.9(2)
N3 Ho1 O5 N7 . -136.2(2)
N6 Ho1 O5 N7 . -85.7(3)
O1 Ho1 O6 N7 . -9.6(3)
O3 Ho1 O6 N7 . 145.3(3)
O9 Ho1 O6 N7 . -74.6(2)
O8 Ho1 O6 N7 . -128.9(3)
O11 Ho1 O6 N7 . -178.5(2)
O12 Ho1 O6 N7 . -108.7(2)
O5 Ho1 O6 N7 . -0.7(2)
N3 Ho1 O6 N7 . 80.6(3)
N6 Ho1 O6 N7 . 72.4(2)
O1 Ho1 O8 N8 . -25.7(3)
O3 Ho1 O8 N8 . 159.5(3)
O9 Ho1 O8 N8 . 1.9(2)
O6 Ho1 O8 N8 . 86.3(3)
O11 Ho1 O8 N8 . -135.9(3)
O12 Ho1 O8 N8 . -81.2(3)
O5 Ho1 O8 N8 . 46.3(3)
N3 Ho1 O8 N8 . -121.2(3)
N6 Ho1 O8 N8 . 119.6(3)
O1 Ho1 O9 N8 . 154.3(3)
O3 Ho1 O9 N8 . -31.1(3)
O6 Ho1 O9 N8 . -82.7(3)
O8 Ho1 O9 N8 . -2.0(2)
O11 Ho1 O9 N8 . 39.6(3)
O12 Ho1 O9 N8 . 76.9(3)
O5 Ho1 O9 N8 . -136.3(3)
N3 Ho1 O9 N8 . 120.7(3)
N6 Ho1 O9 N8 . -130.0(3)
O1 Ho1 O11 N9 . -40.5(2)
O3 Ho1 O11 N9 . 167.2(2)
O9 Ho1 O11 N9 . 42.2(2)
O6 Ho1 O11 N9 . 128.3(2)
O8 Ho1 O11 N9 . 76.5(2)
O12 Ho1 O11 N9 . -5.9(2)
N3 Ho1 O11 N9 . -93.0(2)
N6 Ho1 O11 N9 . -145.9(2)
O1 Ho1 O12 N9 . 154.3(2)
O3 Ho1 O12 N9 . -1.0(2)
O9 Ho1 O12 N9 . -127.0(2)
O6 Ho1 O12 N9 . -92.4(3)
O8 Ho1 O12 N9 . -71.8(2)
O11 Ho1 O12 N9 . 5.8(2)
O5 Ho1 O12 N9 . -168.90(19)
N3 Ho1 O12 N9 . 81.6(2)
N6 Ho1 O12 N9 . 85.9(3)
Ho1 O1 N1 C3 . -60.2(4)
Ho1 O1 N1 C1 . 129.9(3)
O2 O2 N2 C3 1 0.0(5)
O2 O2 N2 C2 1 0.0(5)
O1 Ho1 N3 C8 . 159.2(3)
O3 Ho1 N3 C8 . -7.6(3)
O9 Ho1 N3 C8 . -166.1(2)
O6 Ho1 N3 C8 . 51.4(3)
O8 Ho1 N3 C8 . -83.9(3)
O11 Ho1 N3 C8 . -69.2(3)
O12 Ho1 N3 C8 . -122.9(3)
O5 Ho1 N3 C8 . 109.3(3)
N6 Ho1 N3 C8 . 59.8(3)
O1 Ho1 N3 C4 . -8.7(3)
O3 Ho1 N3 C4 . -175.5(3)
O9 Ho1 N3 C4 . 26.1(4)
O6 Ho1 N3 C4 . -116.4(3)
O8 Ho1 N3 C4 . 108.2(3)
O11 Ho1 N3 C4 . 122.9(3)
O12 Ho1 N3 C4 . 69.3(3)
O5 Ho1 N3 C4 . -58.6(3)
N6 Ho1 N3 C4 . -108.0(3)
Ho1 O3 N4 C15 . -55.6(5)
Ho1 O3 N4 C13 . 131.0(3)
O4 O4 N5 C15 1 0.0(3)
O4 O4 N5 C14 1 0.0(2)
O1 Ho1 N6 C20 . -10.9(3)
O3 Ho1 N6 C20 . 154.9(3)
O9 Ho1 N6 C20 . -80.3(3)
O6 Ho1 N6 C20 . -128.7(3)
O8 Ho1 N6 C20 . -162.3(2)
O11 Ho1 N6 C20 . 110.6(3)
O12 Ho1 N6 C20 . 52.4(3)
O5 Ho1 N6 C20 . -73.9(3)
N3 Ho1 N6 C20 . 56.9(3)
O1 Ho1 N6 C16 . -173.5(3)
O3 Ho1 N6 C16 . -7.7(3)
O9 Ho1 N6 C16 . 117.1(3)
O6 Ho1 N6 C16 . 68.7(3)
O8 Ho1 N6 C16 . 35.0(4)
O11 Ho1 N6 C16 . -52.1(3)
O12 Ho1 N6 C16 . -110.2(3)
O5 Ho1 N6 C16 . 123.4(3)
N3 Ho1 N6 C16 . -105.7(3)
Ho1 O5 N7 O7 . 178.9(4)
Ho1 O5 N7 O6 . -1.2(4)
Ho1 O6 N7 O7 . -178.9(3)
Ho1 O6 N7 O5 . 1.2(4)
Ho1 O9 N8 O10 . -175.8(5)
Ho1 O9 N8 O8 . 3.3(4)
Ho1 O8 N8 O10 . 175.8(5)
Ho1 O8 N8 O9 . -3.3(4)
Ho1 O11 N9 O13 . -169.4(3)
Ho1 O11 N9 O12 . 10.2(3)
Ho1 O12 N9 O13 . 169.6(3)
Ho1 O12 N9 O11 . -10.0(3)
O1 N1 C1 C9 . -47.7(4)
C3 N1 C1 C9 . 141.2(4)
O1 N1 C1 C10 . 72.5(4)
C3 N1 C1 C10 . -98.6(4)
O1 N1 C1 C2 . -169.2(3)
C3 N1 C1 C2 . 19.7(4)
O2 N2 C2 C12 1 -44.4(5)
O2 N2 C2 C12 . -44.4(5)
C3 N2 C2 C12 . 147.2(4)
O2 N2 C2 C11 1 73.5(5)
O2 N2 C2 C11 . 73.5(5)
C3 N2 C2 C11 . -94.9(4)
O2 N2 C2 C1 1 -167.7(4)
O2 N2 C2 C1 . -167.7(4)
C3 N2 C2 C1 . 23.8(4)
N1 C1 C2 N2 . -23.9(3)
C9 C1 C2 N2 . -141.5(4)
C10 C1 C2 N2 . 88.8(4)
N1 C1 C2 C12 . -143.7(4)
C9 C1 C2 C12 . 98.8(5)
C10 C1 C2 C12 . -30.9(6)
N1 C1 C2 C11 . 87.7(4)
C9 C1 C2 C11 . -29.8(5)
C10 C1 C2 C11 . -159.5(4)
O1 N1 C3 N2 . -176.1(3)
C1 N1 C3 N2 . -5.5(4)
O1 N1 C3 C4 . 8.9(6)
C1 N1 C3 C4 . 179.5(3)
O2 N2 C3 N1 1 179.6(4)
O2 N2 C3 N1 . 179.6(4)
C2 N2 C3 N1 . -12.5(4)
O2 N2 C3 C4 1 -5.3(6)
O2 N2 C3 C4 . -5.3(6)
C2 N2 C3 C4 . 162.6(4)
C8 N3 C4 C5 . -4.3(5)
Ho1 N3 C4 C5 . 163.1(3)
C8 N3 C4 C3 . 171.7(3)
Ho1 N3 C4 C3 . -20.8(5)
N1 C3 C4 N3 . 30.2(6)
N2 C3 C4 N3 . -144.0(4)
N1 C3 C4 C5 . -153.7(4)
N2 C3 C4 C5 . 32.1(6)
N3 C4 C5 C6 . 2.9(6)
C3 C4 C5 C6 . -173.0(4)
C4 C5 C6 C7 . 0.6(7)
C5 C6 C7 C8 . -2.3(7)
C4 N3 C8 C7 . 2.5(6)
Ho1 N3 C8 C7 . -167.1(3)
C6 C7 C8 N3 . 0.8(7)
O3 N4 C13 C21 . -50.9(4)
C15 N4 C13 C21 . 135.0(4)
O3 N4 C13 C22 . 67.7(4)
C15 N4 C13 C22 . -106.5(4)
O3 N4 C13 C14 . -173.0(3)
C15 N4 C13 C14 . 12.9(4)
O4 N5 C14 C24 1 -51.0(5)
O4 N5 C14 C24 . -51.0(5)
C15 N5 C14 C24 . 136.9(4)
O4 N5 C14 C23 1 68.0(5)
O4 N5 C14 C23 . 68.0(5)
C15 N5 C14 C23 . -104.0(4)
O4 N5 C14 C13 1 -173.4(4)
O4 N5 C14 C13 . -173.4(4)
C15 N5 C14 C13 . 14.6(4)
N4 C13 C14 N5 . -14.9(4)
C21 C13 C14 N5 . -130.9(4)
C22 C13 C14 N5 . 98.5(4)
N4 C13 C14 C24 . -133.6(3)
C21 C13 C14 C24 . 110.3(4)
C22 C13 C14 C24 . -20.3(5)
N4 C13 C14 C23 . 98.1(4)
C21 C13 C14 C23 . -17.9(5)
C22 C13 C14 C23 . -148.5(4)
O3 N4 C15 N5 . -178.0(3)
C13 N4 C15 N5 . -4.3(5)
O3 N4 C15 C16 . 3.1(6)
C13 N4 C15 C16 . 176.8(4)
O4 N5 C15 N4 1 -178.7(4)
O4 N5 C15 N4 . -178.7(4)
C14 N5 C15 N4 . -7.1(5)
O4 N5 C15 C16 1 0.2(7)
O4 N5 C15 C16 . 0.2(7)
C14 N5 C15 C16 . 171.8(4)
C20 N6 C16 C17 . -4.2(6)
Ho1 N6 C16 C17 . 157.7(3)
C20 N6 C16 C15 . 175.8(3)
Ho1 N6 C16 C15 . -22.3(5)
N4 C15 C16 N6 . 34.2(6)
N5 C15 C16 N6 . -144.6(4)
N4 C15 C16 C17 . -145.8(4)
N5 C15 C16 C17 . 35.4(6)
N6 C16 C17 C18 . 0.3(6)
C15 C16 C17 C18 . -179.6(4)
C16 C17 C18 C19 . 3.6(7)
C17 C18 C19 C20 . -3.5(7)
C16 N6 C20 C19 . 4.3(6)
Ho1 N6 C20 C19 . -160.6(3)
C18 C19 C20 N6 . -0.5(7)
